data_7059965
loop_
_publ_author_name
'Kadari, Lingaswamy'
'Erb, William'
'Roisnel, Thierry'
'Radha Krishna, Palakodety'
'Mongin, Florence'

_publ_section_title
;
 Iodoferrocene as a partner in N-arylation of amides
;
_journal_issue 37
_journal_name_full 'New Journal of Chemistry'
_journal_page_first 15928
_journal_page_last 15941
_journal_paper_doi 10.1039/D0NJ03470C
_journal_volume 44
_journal_year 2020
_chemical_compound_source 'synthesis as described'
_chemical_formula_moiety 'C18 H17 Fe N O2'
_chemical_formula_sum 'C18 H17 Fe N O2'
_chemical_formula_weight 335.17
_space_group_crystal_system monoclinic
_space_group_IT_number 14
_space_group_name_Hall '-P 2ybc'
_space_group_name_H-M_alt 'P 1 21/c 1'
_atom_sites_solution_hydrogens mixed
_atom_sites_solution_primary dual
_atom_sites_solution_secondary difmap
_audit_update_record
;
2020-07-07 deposited with the CCDC.	2020-09-04 downloaded from the CCDC.
;
_cell_angle_alpha 90
_cell_angle_beta 98.290(3)
_cell_angle_gamma 90
_cell_formula_units_Z 4
_cell_length_a 14.3999(12)
_cell_length_b 10.4832(7)
_cell_length_c 10.1885(9)
_cell_measurement_reflns_used 3139
_cell_measurement_temperature 150(2)
_cell_measurement_theta_max 27.5206
_cell_measurement_theta_min 3.2790
_cell_measurement_wavelength 0.710730
_cell_volume 1522.0(2)
_computing_cell_refinement 'APEX3 (Bruker, 2015)'
_computing_data_collection 'Bruker APEX3 (Bruker, 2015)'
_computing_data_reduction 'SAINT (Bruker, 2014)'
_computing_molecular_graphics
;
   'SXGRAPH (L. Farrugia, 1999), Mercury (CSD, 2016)'
;
_computing_publication_material 'CRYSCALC (T. Roisnel, local program, 2019)'
_computing_structure_refinement 'SHELXL-2018_3 (Sheldrick, 2018)'
_computing_structure_solution 'SHELXT (G. Sheldrick, 2015)'
_diffrn_ambient_temperature 150(2)
_diffrn_detector '(CMOS) PHOTON 100'
_diffrn_detector_area_resol_mean 10.4167
_diffrn_measured_fraction_theta_full 0.994
_diffrn_measured_fraction_theta_max 0.990
_diffrn_measurement_device_type 'D8 VENTURE Bruker AXS'
_diffrn_measurement_method 'rotation images'
_diffrn_orient_matrix_UB_11 0.0700634
_diffrn_orient_matrix_UB_12 -0.0068302
_diffrn_orient_matrix_UB_13 0.0164329
_diffrn_orient_matrix_UB_21 0.0011676
_diffrn_orient_matrix_UB_22 -0.0081879
_diffrn_orient_matrix_UB_23 -0.0976121
_diffrn_orient_matrix_UB_31 0.0051434
_diffrn_orient_matrix_UB_32 0.0949005
_diffrn_orient_matrix_UB_33 -0.0072391
_diffrn_radiation_monochromator 'multilayer monochromator'
_diffrn_radiation_probe x-ray
_diffrn_radiation_source 'Incoatec microfocus sealed tube'
_diffrn_radiation_type MoK\a
_diffrn_radiation_wavelength 0.71073
_diffrn_reflns_av_unetI/netI 0.0839
_diffrn_reflns_limit_h_max 18
_diffrn_reflns_limit_h_min -18
_diffrn_reflns_limit_k_max 13
_diffrn_reflns_limit_k_min 0
_diffrn_reflns_limit_l_max 13
_diffrn_reflns_limit_l_min 0
_diffrn_reflns_number 3581
_diffrn_reflns_theta_full 25.242
_diffrn_reflns_theta_max 27.535
_diffrn_reflns_theta_min 2.412
_diffrn_source_current 1.00
_diffrn_source_power 50.0
_diffrn_source_voltage 50.00
_exptl_absorpt_coefficient_mu 0.997
_exptl_absorpt_correction_T_max 0.923
_exptl_absorpt_correction_T_min 0.418
_exptl_absorpt_correction_type multi-scan
_exptl_absorpt_process_details
;
  [Sheldrick, G.M. (2014). SADABS Bruker AXS Inc., Madison, Wisconsin, USA]
;
_exptl_crystal_colour orange
_exptl_crystal_density_diffrn 1.463
_exptl_crystal_description plate
_exptl_crystal_F_000 696
_exptl_crystal_size_max 0.500
_exptl_crystal_size_mid 0.390
_exptl_crystal_size_min 0.080
_refine_diff_density_max 0.798
_refine_diff_density_min -0.834
_refine_diff_density_rms 0.137
_refine_ls_extinction_method none
_refine_ls_goodness_of_fit_ref 0.974
_refine_ls_hydrogen_treatment mixed
_refine_ls_matrix_type full
_refine_ls_number_parameters 204
_refine_ls_number_reflns 3581
_refine_ls_number_restraints 0
_refine_ls_restrained_S_all 0.974
_refine_ls_R_factor_all 0.0953
_refine_ls_R_factor_gt 0.0761
_refine_ls_shift/su_max 0.000
_refine_ls_shift/su_mean 0.000
_refine_ls_structure_factor_coef Fsqd
_refine_ls_weighting_details 'w=1/[\s^2^(Fo^2^)+(0.0987P)^2^+13.4351P] where P=(Fo^2^+2Fc^2^)/3'
_refine_ls_weighting_scheme calc
_refine_ls_wR_factor_gt 0.1975
_refine_ls_wR_factor_ref 0.2130
_reflns_number_gt 3003
_reflns_number_total 3581
_reflns_threshold_expression >2sigma(I)
_cod_data_source_file d0nj03470c2.cif
_cod_data_source_block WE9292
_cod_depositor_comments 'Adding full bibliography for 7059953--7059970.cif.'
_cod_original_sg_symbol_H-M 'P 21/c'
_cod_database_code 7059965

loop_
_space_group_symop_operation_xyz
'x, y, z'
'-x, y+1/2, -z+1/2'
'-x, -y, -z'
'x, -y-1/2, z-1/2'

loop_
_atom_site_label
_atom_site_type_symbol
_atom_site_fract_x
_atom_site_fract_y
_atom_site_fract_z
_atom_site_U_iso_or_equiv
_atom_site_adp_type
_atom_site_occupancy
_atom_site_site_symmetry_order
_atom_site_calc_flag
_atom_site_refinement_flags_posn
_atom_site_refinement_flags_adp
_atom_site_refinement_flags_occupancy
_atom_site_disorder_assembly
_atom_site_disorder_group
Fe1 Fe 0.62156(6) 0.42026(7) 0.72710(7) 0.0118(2) Uani 1 1 d . . . . .
C1 C 0.7035(5) 0.3819(6) 0.5841(6) 0.0241(13) Uani 1 1 d . . . . .
H1 H 0.703128 0.427162 0.503233 0.029 Uiso 1 1 calc R U . . .
C2 C 0.7603(5) 0.4107(6) 0.7069(7) 0.0267(14) Uani 1 1 d . . . . .
H2 H 0.804434 0.478341 0.722281 0.032 Uiso 1 1 calc R U . . .
C3 C 0.7392(4) 0.3200(6) 0.8029(6) 0.0244(13) Uani 1 1 d . . . . .
H3 H 0.766686 0.316358 0.893318 0.029 Uiso 1 1 calc R U . . .
C4 C 0.6699(4) 0.2366(6) 0.7389(6) 0.0232(12) Uani 1 1 d . . . . .
H4 H 0.642637 0.167181 0.779662 0.028 Uiso 1 1 calc R U . . .
C5 C 0.6475(5) 0.2735(6) 0.6034(6) 0.0254(13) Uani 1 1 d . . . . .
H5 H 0.603354 0.233281 0.538044 0.030 Uiso 1 1 calc R U . . .
C6 C 0.5812(4) 0.5204(5) 0.8809(5) 0.0131(10) Uani 1 1 d . . . . .
H6 H 0.612919 0.521886 0.969349 0.016 Uiso 1 1 calc R U . . .
C7 C 0.5099(4) 0.4345(5) 0.8295(5) 0.0147(11) Uani 1 1 d . . . . .
H7 H 0.485012 0.368389 0.877812 0.018 Uiso 1 1 calc R U . . .
C8 C 0.4813(4) 0.4635(5) 0.6929(6) 0.0159(10) Uani 1 1 d . . . . .
H8 H 0.434598 0.419783 0.634404 0.019 Uiso 1 1 calc R U . . .
C9 C 0.5360(4) 0.5711(5) 0.6591(6) 0.0152(10) Uani 1 1 d . . . . .
H9 H 0.531717 0.611262 0.574792 0.018 Uiso 1 1 calc R U . . .
C10 C 0.5975(4) 0.6056(5) 0.7756(5) 0.0128(10) Uani 1 1 d . . . . .
N11 N 0.6634(3) 0.7062(4) 0.7942(5) 0.0144(9) Uani 1 1 d . . . . .
H11 H 0.670(5) 0.726(7) 0.871(7) 0.017 Uiso 1 1 d . U . . .
C12 C 0.7008(4) 0.7641(5) 0.6957(5) 0.0131(10) Uani 1 1 d . . . . .
O13 O 0.6786(3) 0.7345(4) 0.5774(4) 0.0187(8) Uani 1 1 d . . . . .
C14 C 0.7703(4) 0.8683(5) 0.7358(6) 0.0160(11) Uani 1 1 d . . . . .
C15 C 0.8095(4) 0.8931(6) 0.8660(6) 0.0230(12) Uani 1 1 d . . . . .
H15 H 0.791781 0.842803 0.935899 0.028 Uiso 1 1 calc R U . . .
C16 C 0.8748(5) 0.9912(7) 0.8951(7) 0.0300(15) Uani 1 1 d . . . . .
H16 H 0.901084 1.007744 0.984470 0.036 Uiso 1 1 calc R U . . .
C17 C 0.9011(4) 1.0644(6) 0.7933(7) 0.0255(13) Uani 1 1 d . . . . .
C18 C 0.8636(5) 1.0404(6) 0.6627(8) 0.0301(15) Uani 1 1 d . . . . .
H18 H 0.881643 1.090715 0.593006 0.036 Uiso 1 1 calc R U . . .
C19 C 0.7994(4) 0.9418(6) 0.6349(6) 0.0224(12) Uani 1 1 d . . . . .
H19 H 0.774716 0.924007 0.545236 0.027 Uiso 1 1 calc R U . . .
O20 O 0.9649(4) 1.1590(5) 0.8330(6) 0.0416(14) Uani 1 1 d . . . . .
C21 C 0.9918(6) 1.2395(8) 0.7311(10) 0.049(2) Uani 1 1 d . . . . .
H21A H 1.022892 1.188162 0.669871 0.074 Uiso 1 1 calc R U . . .
H21B H 1.035038 1.305453 0.771436 0.074 Uiso 1 1 calc R U . . .
H21C H 0.935828 1.279989 0.682424 0.074 Uiso 1 1 calc R U . . .

loop_
_atom_site_aniso_label
_atom_site_aniso_U_11
_atom_site_aniso_U_22
_atom_site_aniso_U_33
_atom_site_aniso_U_23
_atom_site_aniso_U_13
_atom_site_aniso_U_12
Fe1 0.0136(4) 0.0116(4) 0.0106(4) -0.0010(3) 0.0036(3) -0.0003(3)
C1 0.027(3) 0.024(3) 0.024(3) 0.001(2) 0.014(3) 0.003(3)
C2 0.022(3) 0.024(3) 0.037(3) -0.004(3) 0.016(3) -0.004(2)
C3 0.021(3) 0.030(3) 0.022(3) -0.004(3) 0.002(2) 0.008(3)
C4 0.026(3) 0.015(3) 0.030(3) -0.002(2) 0.008(3) 0.003(2)
C5 0.033(3) 0.020(3) 0.024(3) -0.011(2) 0.008(3) -0.001(3)
C6 0.015(2) 0.016(2) 0.009(2) -0.0005(19) 0.005(2) -0.001(2)
C7 0.016(2) 0.012(2) 0.017(3) -0.0010(19) 0.006(2) -0.001(2)
C8 0.015(2) 0.015(2) 0.018(3) -0.003(2) 0.006(2) -0.005(2)
C9 0.012(2) 0.016(3) 0.019(2) 0.002(2) 0.006(2) 0.001(2)
C10 0.012(2) 0.013(2) 0.013(2) 0.0001(19) 0.0030(19) 0.0015(19)
N11 0.018(2) 0.014(2) 0.012(2) -0.0046(17) 0.0054(18) -0.0027(18)
C12 0.012(2) 0.014(2) 0.015(2) 0.002(2) 0.006(2) 0.001(2)
O13 0.023(2) 0.021(2) 0.0129(17) 0.0026(15) 0.0053(16) 0.0026(17)
C14 0.010(2) 0.017(3) 0.022(3) 0.001(2) 0.006(2) 0.003(2)
C15 0.021(3) 0.026(3) 0.023(3) -0.004(3) 0.008(3) -0.008(2)
C16 0.029(4) 0.035(4) 0.028(3) -0.007(3) 0.010(3) -0.012(3)
C17 0.014(3) 0.017(3) 0.046(4) -0.002(3) 0.004(3) -0.005(2)
C18 0.020(3) 0.022(3) 0.049(4) 0.016(3) 0.006(3) -0.006(3)
C19 0.019(3) 0.026(3) 0.021(3) 0.010(2) 0.001(2) 0.004(2)
O20 0.028(3) 0.031(3) 0.063(4) -0.004(2) 0.000(3) -0.016(2)
C21 0.035(4) 0.031(4) 0.083(7) 0.002(4) 0.014(4) -0.017(3)

loop_
_atom_type_symbol
_atom_type_description
_atom_type_scat_dispersion_real
_atom_type_scat_dispersion_imag
_atom_type_scat_source
C C 0.0033 0.0016 'International Tables Vol C Tables 4.2.6.8 and 6.1.1.4'
H H 0.0000 0.0000 'International Tables Vol C Tables 4.2.6.8 and 6.1.1.4'
Fe Fe 0.3463 0.8444 'International Tables Vol C Tables 4.2.6.8 and 6.1.1.4'
N N 0.0061 0.0033 'International Tables Vol C Tables 4.2.6.8 and 6.1.1.4'
O O 0.0106 0.0060 'International Tables Vol C Tables 4.2.6.8 and 6.1.1.4'

loop_
_geom_angle_atom_site_label_1
_geom_angle_atom_site_label_2
_geom_angle_atom_site_label_3
_geom_angle
_geom_angle_site_symmetry_1
_geom_angle_site_symmetry_3
_geom_angle_publ_flag
C6 Fe1 C2 119.6(2) . . ?
C6 Fe1 C1 155.2(2) . . ?
C2 Fe1 C1 40.9(3) . . ?
C6 Fe1 C7 40.3(2) . . ?
C2 Fe1 C7 155.3(3) . . ?
C1 Fe1 C7 163.0(3) . . ?
C6 Fe1 C4 124.9(2) . . ?
C2 Fe1 C4 68.3(3) . . ?
C1 Fe1 C4 68.3(3) . . ?
C7 Fe1 C4 109.0(2) . . ?
C6 Fe1 C10 41.3(2) . . ?
C2 Fe1 C10 105.8(2) . . ?
C1 Fe1 C10 119.6(2) . . ?
C7 Fe1 C10 68.6(2) . . ?
C4 Fe1 C10 161.4(2) . . ?
C6 Fe1 C3 106.6(2) . . ?
C2 Fe1 C3 40.9(3) . . ?
C1 Fe1 C3 68.7(3) . . ?
C7 Fe1 C3 120.9(2) . . ?
C4 Fe1 C3 40.4(3) . . ?
C10 Fe1 C3 123.8(2) . . ?
C6 Fe1 C8 68.5(2) . . ?
C2 Fe1 C8 161.6(3) . . ?
C1 Fe1 C8 125.3(3) . . ?
C7 Fe1 C8 40.8(2) . . ?
C4 Fe1 C8 122.5(2) . . ?
C10 Fe1 C8 68.5(2) . . ?
C3 Fe1 C8 156.7(2) . . ?
C6 Fe1 C5 162.4(2) . . ?
C2 Fe1 C5 68.6(3) . . ?
C1 Fe1 C5 40.6(3) . . ?
C7 Fe1 C5 126.4(2) . . ?
C4 Fe1 C5 40.7(3) . . ?
C10 Fe1 C5 155.5(2) . . ?
C3 Fe1 C5 68.5(3) . . ?
C8 Fe1 C5 108.8(3) . . ?
C6 Fe1 C9 69.0(2) . . ?
C2 Fe1 C9 123.4(2) . . ?
C1 Fe1 C9 106.8(2) . . ?
C7 Fe1 C9 68.9(2) . . ?
C4 Fe1 C9 157.5(2) . . ?
C10 Fe1 C9 40.5(2) . . ?
C3 Fe1 C9 160.4(2) . . ?
C8 Fe1 C9 41.2(2) . . ?
C5 Fe1 C9 121.3(2) . . ?
C5 C1 C2 108.2(5) . . ?
C5 C1 Fe1 70.2(3) . . ?
C2 C1 Fe1 69.5(3) . . ?
C5 C1 H1 125.9 . . ?
C2 C1 H1 125.9 . . ?
Fe1 C1 H1 126.0 . . ?
C1 C2 C3 107.9(6) . . ?
C1 C2 Fe1 69.7(4) . . ?
C3 C2 Fe1 69.8(4) . . ?
C1 C2 H2 126.0 . . ?
C3 C2 H2 126.0 . . ?
Fe1 C2 H2 126.0 . . ?
C4 C3 C2 107.6(6) . . ?
C4 C3 Fe1 69.7(4) . . ?
C2 C3 Fe1 69.3(4) . . ?
C4 C3 H3 126.2 . . ?
C2 C3 H3 126.2 . . ?
Fe1 C3 H3 126.4 . . ?
C3 C4 C5 108.9(6) . . ?
C3 C4 Fe1 69.9(4) . . ?
C5 C4 Fe1 70.1(3) . . ?
C3 C4 H4 125.5 . . ?
C5 C4 H4 125.5 . . ?
Fe1 C4 H4 126.1 . . ?
C1 C5 C4 107.3(6) . . ?
C1 C5 Fe1 69.2(3) . . ?
C4 C5 Fe1 69.2(3) . . ?
C1 C5 H5 126.4 . . ?
C4 C5 H5 126.4 . . ?
Fe1 C5 H5 126.8 . . ?
C7 C6 C10 107.9(5) . . ?
C7 C6 Fe1 70.0(3) . . ?
C10 C6 Fe1 69.6(3) . . ?
C7 C6 H6 126.0 . . ?
C10 C6 H6 126.0 . . ?
Fe1 C6 H6 125.9 . . ?
C6 C7 C8 108.6(5) . . ?
C6 C7 Fe1 69.6(3) . . ?
C8 C7 Fe1 69.8(3) . . ?
C6 C7 H7 125.7 . . ?
C8 C7 H7 125.7 . . ?
Fe1 C7 H7 126.5 . . ?
C7 C8 C9 108.0(5) . . ?
C7 C8 Fe1 69.4(3) . . ?
C9 C8 Fe1 69.9(3) . . ?
C7 C8 H8 126.0 . . ?
C9 C8 H8 126.0 . . ?
Fe1 C8 H8 126.3 . . ?
C10 C9 C8 107.1(5) . . ?
C10 C9 Fe1 69.2(3) . . ?
C8 C9 Fe1 69.0(3) . . ?
C10 C9 H9 126.4 . . ?
C8 C9 H9 126.4 . . ?
Fe1 C9 H9 127.0 . . ?
N11 C10 C9 128.8(5) . . ?
N11 C10 C6 122.8(5) . . ?
C9 C10 C6 108.4(5) . . ?
N11 C10 Fe1 127.4(4) . . ?
C9 C10 Fe1 70.4(3) . . ?
C6 C10 Fe1 69.1(3) . . ?
C12 N11 C10 124.7(5) . . ?
C12 N11 H11 127(5) . . ?
C10 N11 H11 108(5) . . ?
O13 C12 N11 122.3(5) . . ?
O13 C12 C14 121.1(5) . . ?
N11 C12 C14 116.6(5) . . ?
C15 C14 C19 118.4(5) . . ?
C15 C14 C12 124.1(5) . . ?
C19 C14 C12 117.5(5) . . ?
C14 C15 C16 120.6(6) . . ?
C14 C15 H15 119.7 . . ?
C16 C15 H15 119.7 . . ?
C17 C16 C15 119.8(6) . . ?
C17 C16 H16 120.1 . . ?
C15 C16 H16 120.1 . . ?
O20 C17 C18 124.5(6) . . ?
O20 C17 C16 115.0(6) . . ?
C18 C17 C16 120.5(6) . . ?
C17 C18 C19 119.1(6) . . ?
C17 C18 H18 120.4 . . ?
C19 C18 H18 120.4 . . ?
C18 C19 C14 121.5(6) . . ?
C18 C19 H19 119.3 . . ?
C14 C19 H19 119.3 . . ?
C17 O20 C21 116.8(6) . . ?
O20 C21 H21A 109.5 . . ?
O20 C21 H21B 109.5 . . ?
H21A C21 H21B 109.5 . . ?
O20 C21 H21C 109.5 . . ?
H21A C21 H21C 109.5 . . ?
H21B C21 H21C 109.5 . . ?

loop_
_geom_bond_atom_site_label_1
_geom_bond_atom_site_label_2
_geom_bond_distance
_geom_bond_site_symmetry_2
_geom_bond_publ_flag
Fe1 C6 2.039(5) . ?
Fe1 C2 2.040(6) . ?
Fe1 C1 2.043(6) . ?
Fe1 C7 2.044(5) . ?
Fe1 C4 2.045(6) . ?
Fe1 C10 2.046(5) . ?
Fe1 C3 2.047(6) . ?
Fe1 C8 2.050(6) . ?
Fe1 C5 2.057(6) . ?
Fe1 C9 2.062(5) . ?
C1 C5 1.423(9) . ?
C1 C2 1.426(10) . ?
C1 H1 0.9500 . ?
C2 C3 1.428(9) . ?
C2 H2 0.9500 . ?
C3 C4 1.413(9) . ?
C3 H3 0.9500 . ?
C4 C5 1.426(9) . ?
C4 H4 0.9500 . ?
C5 H5 0.9500 . ?
C6 C7 1.408(7) . ?
C6 C10 1.441(7) . ?
C6 H6 0.9500 . ?
C7 C8 1.426(8) . ?
C7 H7 0.9500 . ?
C8 C9 1.446(7) . ?
C8 H8 0.9500 . ?
C9 C10 1.421(8) . ?
C9 H9 0.9500 . ?
C10 N11 1.413(7) . ?
N11 C12 1.350(7) . ?
N11 H11 0.80(7) . ?
C12 O13 1.241(6) . ?
C12 C14 1.498(8) . ?
C14 C15 1.389(8) . ?
C14 C19 1.397(8) . ?
C15 C16 1.396(9) . ?
C15 H15 0.9500 . ?
C16 C17 1.387(10) . ?
C16 H16 0.9500 . ?
C17 O20 1.372(7) . ?
C17 C18 1.385(10) . ?
C18 C19 1.388(9) . ?
C18 H18 0.9500 . ?
C19 H19 0.9500 . ?
O20 C21 1.434(10) . ?
C21 H21A 0.9800 . ?
C21 H21B 0.9800 . ?
C21 H21C 0.9800 . ?

loop_
_geom_torsion_atom_site_label_1
_geom_torsion_atom_site_label_2
_geom_torsion_atom_site_label_3
_geom_torsion_atom_site_label_4
_geom_torsion
_geom_torsion_site_symmetry_1
_geom_torsion_site_symmetry_2
_geom_torsion_site_symmetry_3
_geom_torsion_site_symmetry_4
_geom_torsion_publ_flag
C5 C1 C2 C3 -0.2(7) . . . . ?
Fe1 C1 C2 C3 59.6(4) . . . . ?
C5 C1 C2 Fe1 -59.7(4) . . . . ?
C1 C2 C3 C4 -0.1(7) . . . . ?
Fe1 C2 C3 C4 59.4(4) . . . . ?
C1 C2 C3 Fe1 -59.5(4) . . . . ?
C2 C3 C4 C5 0.3(7) . . . . ?
Fe1 C3 C4 C5 59.4(4) . . . . ?
C2 C3 C4 Fe1 -59.1(4) . . . . ?
C2 C1 C5 C4 0.3(7) . . . . ?
Fe1 C1 C5 C4 -58.9(4) . . . . ?
C2 C1 C5 Fe1 59.3(4) . . . . ?
C3 C4 C5 C1 -0.4(7) . . . . ?
Fe1 C4 C5 C1 58.9(4) . . . . ?
C3 C4 C5 Fe1 -59.3(4) . . . . ?
C10 C6 C7 C8 0.4(6) . . . . ?
Fe1 C6 C7 C8 -59.1(4) . . . . ?
C10 C6 C7 Fe1 59.5(4) . . . . ?
C6 C7 C8 C9 -0.5(6) . . . . ?
Fe1 C7 C8 C9 -59.5(4) . . . . ?
C6 C7 C8 Fe1 59.0(4) . . . . ?
C7 C8 C9 C10 0.3(6) . . . . ?
Fe1 C8 C9 C10 -58.8(4) . . . . ?
C7 C8 C9 Fe1 59.2(4) . . . . ?
C8 C9 C10 N11 -178.5(5) . . . . ?
Fe1 C9 C10 N11 122.7(6) . . . . ?
C8 C9 C10 C6 -0.1(6) . . . . ?
Fe1 C9 C10 C6 -58.8(4) . . . . ?
C8 C9 C10 Fe1 58.7(4) . . . . ?
C7 C6 C10 N11 178.4(5) . . . . ?
Fe1 C6 C10 N11 -121.8(5) . . . . ?
C7 C6 C10 C9 -0.2(6) . . . . ?
Fe1 C6 C10 C9 59.6(4) . . . . ?
C7 C6 C10 Fe1 -59.8(4) . . . . ?
C9 C10 N11 C12 -21.7(9) . . . . ?
C6 C10 N11 C12 160.0(5) . . . . ?
Fe1 C10 N11 C12 72.4(7) . . . . ?
C10 N11 C12 O13 1.4(8) . . . . ?
C10 N11 C12 C14 -179.4(5) . . . . ?
O13 C12 C14 C15 -169.4(5) . . . . ?
N11 C12 C14 C15 11.4(8) . . . . ?
O13 C12 C14 C19 8.4(8) . . . . ?
N11 C12 C14 C19 -170.8(5) . . . . ?
C19 C14 C15 C16 1.5(9) . . . . ?
C12 C14 C15 C16 179.3(6) . . . . ?
C14 C15 C16 C17 -0.2(10) . . . . ?
C15 C16 C17 O20 179.4(6) . . . . ?
C15 C16 C17 C18 -0.5(10) . . . . ?
O20 C17 C18 C19 -179.9(6) . . . . ?
C16 C17 C18 C19 -0.1(10) . . . . ?
C17 C18 C19 C14 1.4(10) . . . . ?
C15 C14 C19 C18 -2.1(9) . . . . ?
C12 C14 C19 C18 180.0(6) . . . . ?
C18 C17 O20 C21 1.7(10) . . . . ?
C16 C17 O20 C21 -178.1(6) . . . . ?
